data_4325097
loop_
_publ_author_name
'Laurent Jouffret'
'Murielle Rivenet'
'Francis Abraham'

_publ_section_title
;
 Linear Alkyl Diamine-Uranium-Phosphate Systems: U(VI) to U(IV) Reduction
 with Ethylenediamine
;
_journal_name_full 'Inorganic Chemistry'
_journal_page_first 4619
_journal_page_last 4626
_journal_paper_doi 10.1021/ic200345j
_journal_volume 50
_journal_year 2011
_chemical_formula_sum 'C2 H10 N2 O8 P2 U'
_chemical_formula_weight 490.11
_chemical_name_systematic ' ?'
_space_group_IT_number 12
_symmetry_cell_setting monoclinic
_symmetry_space_group_name_Hall '-C 2y'
_symmetry_space_group_name_H-M 'C 1 2/m 1'
_cell_angle_alpha 90
_cell_angle_beta 112.219(5)
_cell_angle_gamma 90
_cell_formula_units_Z 2
_cell_length_a 9.796(3)
_cell_length_b 5.562(2)
_cell_length_c 10.198(5)
_cell_measurement_temperature 473
_cell_volume 514.4(4)
_computing_publication_material 'Jana2000 (Petricek, Dusek & Palatinus, 2000)'
_computing_structure_refinement 'Jana2000 (Petricek, Dusek & Palatinus, 2000)'
_diffrn_ambient_temperature 473
_diffrn_measured_fraction_theta_full 0.96
_diffrn_measured_fraction_theta_max 0.96
_diffrn_measurement_device_type SMART-1K-CCD
_diffrn_measurement_method 'omega scan'
_diffrn_radiation_monochromator graphite
_diffrn_radiation_source molybdene
_diffrn_radiation_type 'Mo K\a'
_diffrn_radiation_wavelength 0.71069
_diffrn_reflns_av_R_equivalents 0.0677
_diffrn_reflns_av_sigmaI/netI 0.0583
_diffrn_reflns_limit_h_max 13
_diffrn_reflns_limit_h_min -13
_diffrn_reflns_limit_k_max 7
_diffrn_reflns_limit_k_min -7
_diffrn_reflns_limit_l_max 14
_diffrn_reflns_limit_l_min -13
_diffrn_reflns_number 1845
_diffrn_reflns_theta_full 29.66
_diffrn_reflns_theta_max 29.66
_diffrn_reflns_theta_min 8.62
_exptl_absorpt_coefficient_mu 16.116
_exptl_absorpt_correction_T_max 1.000
_exptl_absorpt_correction_T_min 0.417
_exptl_absorpt_correction_type empirical
_exptl_crystal_colour pinkish
_exptl_crystal_density_diffrn 3.163
_exptl_crystal_description plate
_exptl_crystal_F_000 424
_exptl_crystal_size_max 0.075
_exptl_crystal_size_mid 0.070
_exptl_crystal_size_min 0.010
_refine_diff_density_max 3.57
_refine_diff_density_min -2.67
_refine_ls_extinction_method none
_refine_ls_goodness_of_fit_gt 1.97
_refine_ls_goodness_of_fit_ref 1.96
_refine_ls_hydrogen_treatment undef
_refine_ls_number_constraints 0
_refine_ls_number_parameters 39
_refine_ls_number_reflns 762
_refine_ls_number_restraints 0
_refine_ls_R_factor_all 0.0467
_refine_ls_R_factor_gt 0.0461
_refine_ls_shift/su_max 0.0033
_refine_ls_shift/su_mean 0.0004
_refine_ls_structure_factor_coef F
_refine_ls_weighting_details w=1/\s^2^(F)
_refine_ls_weighting_scheme sigma
_refine_ls_wR_factor_gt 0.0469
_refine_ls_wR_factor_ref 0.0470
_reflns_number_gt 751
_reflns_number_total 762
_reflns_threshold_expression I>3\s(I)
_cod_data_source_file ic200345j_si_001_3.cif
_cod_data_source_block (III)
_cod_original_formula_sum 'C2 H10 N2 O8 P2 U1'
_cod_database_code 4325097

loop_
_symmetry_equiv_pos_site_id
_symmetry_equiv_pos_as_xyz
1 x,y,z
2 -x,y,-z
3 -x,-y,-z
4 x,-y,z
5 1/2+x,1/2+y,z
6 1/2-x,1/2+y,-z
7 1/2-x,1/2-y,-z
8 1/2+x,1/2-y,z

loop_
_atom_site_label
_atom_site_type_symbol
_atom_site_fract_x
_atom_site_fract_y
_atom_site_fract_z
_atom_site_adp_type
_atom_site_U_iso_or_equiv
_atom_site_symmetry_multiplicity
_atom_site_occupancy
_atom_site_calc_flag
U1 U 0.5 0 0 Uani 0.0192(2) 2 1 d
P1 P 0.7569(3) 0 -0.1898(4) Uani 0.0233(11) 4 1 d
O1 O 0.6995(12) 0 -0.3486(12) Uani 0.049(4) 4 1 d
O2 O 0.6272(10) 0 -0.1448(14) Uani 0.048(5) 4 1 d
O3 O 0.8501(9) 0.2220(16) -0.1362(12) Uani 0.063(4) 8 1 d
N1 N 0.585(2) -0.259(4) -0.581(3) Uiso 0.053(5) 8 0.5 d
C1 C 0.514(3) -0.5 -0.566(3) Uiso 0.085(7) 4 1 d

loop_
_atom_site_aniso_label
_atom_site_aniso_type_symbol
_atom_site_aniso_U_11
_atom_site_aniso_U_22
_atom_site_aniso_U_33
_atom_site_aniso_U_12
_atom_site_aniso_U_13
_atom_site_aniso_U_23
U1 U 0.0178(3) 0.0145(3) 0.0268(4) 0 0.0102(2) 0
P1 P 0.0215(13) 0.0231(17) 0.0258(18) 0 0.0095(12) 0
O1 O 0.060(6) 0.058(7) 0.025(6) 0 0.011(5) 0
O2 O 0.036(5) 0.060(8) 0.064(8) 0 0.037(5) 0
O3 O 0.072(5) 0.040(5) 0.077(7) -0.035(4) 0.029(5) -0.034(5)

loop_
_atom_type_symbol
_atom_type_scat_dispersion_real
_atom_type_scat_dispersion_imag
_atom_type_scat_source
_atom_type_scat_Cromer_Mann_a1
_atom_type_scat_Cromer_Mann_b1
_atom_type_scat_Cromer_Mann_a2
_atom_type_scat_Cromer_Mann_b2
_atom_type_scat_Cromer_Mann_a3
_atom_type_scat_Cromer_Mann_b3
_atom_type_scat_Cromer_Mann_a4
_atom_type_scat_Cromer_Mann_b4
_atom_type_scat_Cromer_Mann_c
C 0.003 0.002 'International Tables Vol C Tables  4.2.6.8 and 6.1.1.4' 2.31 20.843901 1.02 10.2075 1.5886 0.5687 0.865 51.651199 0.2156
H 0.000 0.000 'International Tables Vol C Tables  4.2.6.8 and 6.1.1.4' 0.493002 10.5109 0.322912 26.1257 0.140191 3.14236 0.04081 57.799702 0.003038
N 0.006 0.003 'International Tables Vol C Tables  4.2.6.8 and 6.1.1.4' 12.2126 0.0057 3.1322 9.8933 2.0125 28.997499 1.1663 0.5826 -11.529
O 0.011 0.006 'International Tables Vol C Tables  4.2.6.8 and 6.1.1.4' 3.0485 13.2771 2.2868 5.7011 1.5463 0.3239 0.867 32.908901 0.2508
P 0.102 0.094 'International Tables Vol C Tables  4.2.6.8 and 6.1.1.4' 6.4345 1.9067 4.1791 27.157 1.78 0.526 1.4908 68.164497 1.1149
U -9.677 9.665 'International Tables Vol C Tables  4.2.6.8 and 6.1.1.4' 36.0228 0.5293 23.4128 3.3253 14.9491 16.092699 4.188 100.612999 13.3966

loop_
_geom_angle_atom_site_label_1
_geom_angle_atom_site_label_2
_geom_angle_atom_site_label_3
_geom_angle_site_symmetry_1
_geom_angle_site_symmetry_3
_geom_angle
_geom_angle_publ_flag
O2 U1 O2 . 3_655 180 yes
O2 U1 O3 . 5_445 89.4(4) yes
O2 U1 O3 . 7_655 90.6(4) yes
O2 U1 O3 . 6_645 90.6(4) yes
O2 U1 O3 . 8_455 89.4(4) yes
O2 U1 O2 3_655 . 180 yes
O2 U1 O3 3_655 5_445 90.6(4) yes
O2 U1 O3 3_655 7_655 89.4(4) yes
O2 U1 O3 3_655 6_645 89.4(4) yes
O2 U1 O3 3_655 8_455 90.6(4) yes
O3 U1 O3 5_445 7_655 180 yes
O3 U1 O3 5_445 6_645 91.8(3) yes
O3 U1 O3 5_445 8_455 88.2(3) yes
O3 U1 O3 7_655 5_445 180 yes
O3 U1 O3 7_655 6_645 88.2(3) yes
O3 U1 O3 7_655 8_455 91.8(3) yes
O3 U1 O3 6_645 5_445 91.8(3) yes
O3 U1 O3 6_645 7_655 88.2(3) yes
O3 U1 O3 6_645 8_455 180 yes
O3 U1 O3 8_455 5_445 88.2(3) yes
O3 U1 O3 8_455 7_655 91.8(3) yes
O3 U1 O3 8_455 6_645 180 yes
O1 P1 O2 . . 108.3(7) yes
O1 P1 O3 . . 108.6(5) yes
O1 P1 O3 . 4_555 108.6(5) yes
O2 P1 O3 . . 110.8(5) yes
O2 P1 O3 . 4_555 110.8(5) yes
O3 P1 O3 . 4_555 109.7(5) yes
O3 P1 O3 4_555 . 109.7(5) yes
P1 O1 O2 . . 35.9(4) yes
P1 O1 O3 . . 35.8(3) yes
P1 O1 O3 . 4_555 35.8(3) yes
P1 O1 N1 . . 146.1(6) yes
P1 O1 N1 . 3_654 101.3(8) yes
P1 O1 N1 . 7_644 105.4(6) yes
P1 O1 N1 . 2_654 101.3(8) yes
P1 O1 N1 . 6_654 105.4(6) yes
P1 O1 N1 . 4_555 146.1(6) yes
O2 O1 O3 . . 61.1(4) yes
O2 O1 O3 . 4_555 61.1(4) yes
O2 O1 N1 . . 127.2(7) yes
O2 O1 N1 . 3_654 70.0(6) yes
O2 O1 N1 . 7_644 134.9(6) yes
O2 O1 N1 . 2_654 70.0(6) yes
O2 O1 N1 . 6_654 134.9(6) yes
O2 O1 N1 . 4_555 127.2(7) yes
O3 O1 O3 . 4_555 60.7(4) yes
O3 O1 N1 . . 169.2(8) yes
O3 O1 N1 . 3_654 99.5(6) yes
O3 O1 N1 . 7_644 102.0(6) yes
O3 O1 N1 . 2_654 130.9(8) yes
O3 O1 N1 . 6_654 74.1(6) yes
O3 O1 N1 . 4_555 115.5(5) yes
O3 O1 O3 4_555 . 60.7(4) yes
O3 O1 N1 4_555 . 115.5(5) yes
O3 O1 N1 4_555 3_654 130.9(8) yes
O3 O1 N1 4_555 7_644 74.1(6) yes
O3 O1 N1 4_555 2_654 99.5(6) yes
O3 O1 N1 4_555 6_654 102.0(6) yes
O3 O1 N1 4_555 4_555 169.2(8) yes
N1 O1 N1 . 3_654 90.3(7) yes
N1 O1 N1 . 7_644 67.4(7) yes
N1 O1 N1 . 2_654 58.4(8) yes
N1 O1 N1 . 6_654 97.8(9) yes
N1 O1 N1 . 4_555 66.3(8) yes
N1 O1 N1 3_654 . 90.3(7) yes
N1 O1 N1 3_654 7_644 153.4(8) yes
N1 O1 N1 3_654 2_654 57.9(6) yes
N1 O1 N1 3_654 6_654 115.6(7) yes
N1 O1 N1 3_654 4_555 58.4(8) yes
N1 O1 N1 7_644 . 67.4(7) yes
N1 O1 N1 7_644 3_654 153.4(8) yes
N1 O1 N1 7_644 2_654 115.6(7) yes
N1 O1 N1 7_644 6_654 56.9(7) yes
N1 O1 N1 7_644 4_555 97.8(9) yes
N1 O1 N1 2_654 . 58.4(8) yes
N1 O1 N1 2_654 3_654 57.9(6) yes
N1 O1 N1 2_654 7_644 115.6(7) yes
N1 O1 N1 2_654 6_654 153.4(8) yes
N1 O1 N1 2_654 4_555 90.3(7) yes
N1 O1 N1 6_654 . 97.8(9) yes
N1 O1 N1 6_654 3_654 115.6(7) yes
N1 O1 N1 6_654 7_644 56.9(7) yes
N1 O1 N1 6_654 2_654 153.4(8) yes
N1 O1 N1 6_654 4_555 67.4(7) yes
N1 O1 N1 4_555 . 66.3(8) yes
N1 O1 N1 4_555 3_654 58.4(8) yes
N1 O1 N1 4_555 7_644 97.8(9) yes
N1 O1 N1 4_555 2_654 90.3(7) yes
N1 O1 N1 4_555 6_654 67.4(7) yes
U1 O2 P1 . . 159.2(7) yes
U1 O2 O1 . . 165.0(5) yes
U1 O2 O3 . . 132.2(5) yes
U1 O2 O3 . 4_555 132.2(5) yes
P1 O2 O1 . . 35.8(4) yes
P1 O2 O3 . . 34.7(3) yes
P1 O2 O3 . 4_555 34.7(3) yes
O1 O2 O3 . . 59.6(5) yes
O1 O2 O3 . 4_555 59.6(5) yes
O3 O2 O3 . 4_555 59.7(4) yes
O3 O2 O3 4_555 . 59.7(4) yes
U1 O3 P1 5_555 . 164.1(7) yes
U1 O3 O1 5_555 . 160.1(6) yes
U1 O3 O2 5_555 . 137.2(6) yes
U1 O3 O3 5_555 4_555 134.1(4) yes
P1 O3 O1 . . 35.6(4) yes
P1 O3 O2 . . 34.6(4) yes
P1 O3 O3 . 4_555 35.1(3) yes
O1 O3 O2 . . 59.3(5) yes
O1 O3 O3 . 4_555 59.7(3) yes
O2 O3 O3 . 4_555 60.2(3) yes
O1 N1 O1 . 3_654 89.7(8) yes
O1 N1 O1 . 7_644 112.6(7) yes
O1 N1 N1 . 2_654 67.0(8) yes
O1 N1 N1 . 4_545 123.1(10) yes
O1 N1 N1 . 4_555 56.9(7) yes
O1 N1 C1 . . 116.3(18) yes
O1 N1 C1 . 3_644 83.2(10) yes
O1 N1 O1 3_654 . 89.7(8) yes
O1 N1 O1 3_654 7_644 153.4(10) yes
O1 N1 N1 3_654 2_654 54.6(7) yes
O1 N1 N1 3_654 4_545 119.0(9) yes
O1 N1 N1 3_654 4_555 61.0(6) yes
O1 N1 C1 3_654 . 91.8(13) yes
O1 N1 C1 3_654 3_644 82.0(9) yes
O1 N1 O1 7_644 . 112.6(7) yes
O1 N1 O1 7_644 3_654 153.4(10) yes
O1 N1 N1 7_644 2_654 146.7(10) yes
O1 N1 N1 7_644 4_545 61.5(8) yes
O1 N1 N1 7_644 4_555 118.5(10) yes
O1 N1 C1 7_644 . 91.0(15) yes
O1 N1 C1 7_644 3_644 113.7(9) yes
N1 N1 N1 2_654 4_545 90 yes
N1 N1 N1 2_654 4_555 90 yes
N1 N1 C1 2_654 . 63.1(16) yes
N1 N1 C1 2_654 3_644 33.8(7) yes
N1 N1 N1 4_545 2_654 90 yes
N1 N1 N1 4_545 4_555 180 yes
N1 N1 C1 4_545 . 29.5(13) yes
N1 N1 C1 4_545 3_644 57.1(9) yes
N1 N1 N1 4_555 2_654 90 yes
N1 N1 N1 4_555 4_545 180 yes
N1 N1 C1 4_555 . 150.5(18) yes
N1 N1 C1 4_555 3_644 122.9(12) yes
C1 N1 C1 . 3_644 34.5(14) yes
C1 N1 C1 3_644 . 34.5(14) yes
N1 C1 N1 . 3_644 146(2) yes
N1 C1 N1 . 2_654 83.1(14) yes
N1 C1 N1 . 4_545 121(2) yes
N1 C1 C1 . 3_644 109.6(16) yes
N1 C1 N1 3_644 . 146(2) yes
N1 C1 N1 3_644 2_654 65.7(12) yes
N1 C1 N1 3_644 4_545 83.1(14) yes
N1 C1 C1 3_644 3_644 36.0(8) yes
N1 C1 N1 2_654 . 83.1(14) yes
N1 C1 N1 2_654 3_644 65.7(12) yes
N1 C1 N1 2_654 4_545 146(2) yes
N1 C1 C1 2_654 3_644 36.0(8) yes
N1 C1 N1 4_545 . 121(2) yes
N1 C1 N1 4_545 3_644 83.1(14) yes
N1 C1 N1 4_545 2_654 146(2) yes
N1 C1 C1 4_545 3_644 109.6(16) yes

loop_
_geom_bond_atom_site_label_1
_geom_bond_atom_site_label_2
_geom_bond_site_symmetry_2
_geom_bond_distance
_geom_bond_publ_flag
U1 O2 . 2.264(15) yes
U1 O2 3_655 2.264(15) yes
U1 O3 5_445 2.221(8) yes
U1 O3 7_655 2.221(8) yes
U1 O3 6_645 2.221(8) yes
U1 O3 8_455 2.221(8) yes
P1 O1 . 1.500(12) yes
P1 O2 . 1.505(14) yes
P1 O3 . 1.510(9) yes
P1 O3 4_555 1.510(9) yes
O1 O2 . 2.44(2) yes
O1 O3 . 2.444(13) yes
O1 O3 4_555 2.444(13) yes
O1 N1 . 2.63(2) yes
O1 N1 3_654 2.97(2) yes
O1 N1 7_644 2.81(3) yes
O1 N1 2_654 2.97(2) yes
O1 N1 6_654 2.81(3) yes
O1 N1 4_555 2.63(2) yes
O2 O3 . 2.481(14) yes
O2 O3 4_555 2.481(14) yes
O3 O3 4_555 2.469(12) yes
N1 N1 2_654 2.75(4) yes
N1 N1 4_545 2.68(3) yes
N1 N1 4_555 2.88(3) yes
N1 C1 . 1.54(3) yes
N1 C1 3_644 2.47(4) yes
C1 C1 3_644 1.48(5) yes
